data_1549598
loop_
_publ_author_name
'Klar, Paul Benjamin'
'Etxebarria, I\~nigo'
'Madariaga, Gotzon'

_publ_section_title
;
 Exploiting superspace to clarify vacancy and Al/Si ordering in mullite
;
_journal_coeditor_code GQ5008
_journal_issue 4
_journal_name_full IUCrJ
_journal_page_first
;
;
_journal_paper_doi 10.1107/S2052252518007467
_journal_volume 5
_journal_year 2018
_chemical_compound_source 'Sigma Aldrich'
_chemical_formula_sum 'Al4.857 O9.571 Si1.143'
_chemical_formula_weight 316.3
_chemical_name_common Mullite
_space_group_IT_number 55
_space_group_ssg_name Pbam(\a01/2)0ss
_symmetry_cell_setting orthorhombic
_symmetry_space_group_name_Hall '-P 2 2ab'
_symmetry_space_group_name_H-M 'P b a m'
_cell_angle_alpha 90
_cell_angle_beta 90
_cell_angle_gamma 90
_cell_formula_units_Z 1
_cell_length_a 7.5787(7)
_cell_length_b 7.6707(4)
_cell_length_c 2.88360(10)
_cell_measurement_reflns_used 2027
_cell_measurement_temperature 293
_cell_measurement_theta_max 31.88
_cell_measurement_theta_min 4.06
_cell_modulation_dimension 1
_cell_volume 167.635(19)
_computing_cell_refinement 'CrysAlisPro 1.171.38.46 (Rigaku OD, 2015)'
_computing_data_collection 'CrysAlisPro 1.171.38.46 (Rigaku OD, 2015)'
_computing_data_reduction 'CrysAlisPro 1.171.38.46 (Rigaku OD, 2015)'
_computing_structure_refinement Jana2006
_diffrn_ambient_temperature 293
_diffrn_detector 'CCD plate'
_diffrn_detector_area_resol_mean 5.8
_diffrn_measured_fraction_theta_full 0.95
_diffrn_measured_fraction_theta_max 0.77
_diffrn_measurement_device 'four-circle diffractometer'
_diffrn_measurement_device_type 'dectris-CrysAlisPro-abstract goniometer imported dectris images'
_diffrn_measurement_method '\w scans'
_diffrn_measurement_specimen_support 'polymer loop'
_diffrn_radiation_monochromator synchrotron
_diffrn_radiation_probe x-ray
_diffrn_radiation_type synchrotron
_diffrn_radiation_wavelength 0.7231
_diffrn_reflns_av_R_equivalents 0.0137
_diffrn_reflns_av_unetI/netI 0.0034
_diffrn_reflns_limit_h_max 8
_diffrn_reflns_limit_h_min -8
_diffrn_reflns_limit_index_m_1_max 1
_diffrn_reflns_limit_index_m_1_min -1
_diffrn_reflns_limit_k_max 11
_diffrn_reflns_limit_k_min -11
_diffrn_reflns_limit_l_max 4
_diffrn_reflns_limit_l_min -4
_diffrn_reflns_number 3363
_diffrn_reflns_theta_full 23.49
_diffrn_reflns_theta_max 32.02
_diffrn_reflns_theta_min 3.85
_diffrn_source synchrotron
_exptl_absorpt_coefficient_mu 1.08
_exptl_absorpt_correction_T_max 1
_exptl_absorpt_correction_T_min 0.834
_exptl_absorpt_correction_type multi-scan
_exptl_absorpt_process_details
;
CrysAlisPro 1.171.38.46 (Rigaku Oxford Diffraction, 2015)
Empirical absorption correction using spherical harmonics,
 implemented in SCALE3 ABSPACK scaling algorithm.
;
_exptl_crystal_colour colorless
_exptl_crystal_density_diffrn 3.133
_exptl_crystal_description 'irregularly shaped block'
_exptl_crystal_F_000 156
_exptl_crystal_size_max 0.056
_exptl_crystal_size_mid 0.051
_exptl_crystal_size_min 0.034
_exptl_crystal_size_rad 0.029
_refine_diff_density_max 0.37
_refine_diff_density_min -0.33
_refine_ls_extinction_method none
_refine_ls_goodness_of_fit_gt 1.12
_refine_ls_goodness_of_fit_ref 1.01
_refine_ls_number_constraints 33
_refine_ls_number_parameters 101
_refine_ls_number_reflns 678
_refine_ls_number_restraints 0
_refine_ls_R_factor_all 0.0384
_refine_ls_R_factor_gt 0.0371
_refine_ls_shift/su_max 0.0003
_refine_ls_shift/su_mean 0.0000
_refine_ls_structure_factor_coef Fsqd
_refine_ls_weighting_details w=1/(\s^2^(I)+0.0081000002I^2^)
_refine_ls_weighting_scheme sigma
_refine_ls_wR_factor_gt 0.1028
_refine_ls_wR_factor_ref 0.1044
_reflns_number_gt 555
_reflns_number_total 678
_reflns_threshold_expression I>3\s(I)
_cod_data_source_file gq5008.cif
_cod_data_source_block SA1
_cod_database_code 1549598

loop_
_space_group_symop_id
_space_group_symop_operation_xyz
1 x,y,z
2 -x,-y,z
3 -x+0.5,y+0.5,-z
4 x+0.5,-y+0.5,-z
5 -x,-y,-z
6 x,y,-z
7 x+0.5,-y+0.5,z
8 -x+0.5,y+0.5,z

loop_
_space_group_symop_ssg_id
_space_group_symop_ssg_operation_algebraic
1 x1,x2,x3,x4
2 -x1,-x2,x3,x3-x4+1/2
3 -x1+1/2,x2+1/2,-x3,-x4+1/2
4 x1+1/2,-x2+1/2,-x3,-x3+x4
5 -x1,-x2,-x3,-x4
6 x1,x2,-x3,-x3+x4+1/2
7 x1+1/2,-x2+1/2,x3,x4+1/2
8 -x1+1/2,x2+1/2,x3,x3-x4

loop_
_atom_site_label
_atom_site_type_symbol
_atom_site_fract_x
_atom_site_fract_y
_atom_site_fract_z
_atom_site_adp_type
_atom_site_U_iso_or_equiv
_atom_site_site_symmetry_multiplicity
_atom_site_occupancy
_atom_site_calc_flag
Al1 Al 0 0 0 Uani 0.0109(3) 2 1 d
Al2 Al 0.14896(9) 0.33959(6) 0.5 Uani 0.0121(3) 4 0.5 d
Si2 Si 0.14896(9) 0.33959(6) 0.5 Uani 0.0121(3) 4 0.286(2) d
Al3 Al 0.2630(4) 0.2056(3) 0.5 Uani 0.0112(7) 4 0.214(2) d
O1 O 0.35894(15) 0.42166(14) 0.5 Uani 0.0168(4) 4 1 d
O2 O 0.12752(15) 0.21786(19) 0 Uani 0.0175(4) 4 1 d
O3 O 0 0.5 0.5 Uani 0.020(3) 2 0.357(7) d
O4 O 0.449(2) 0.0509(12) 0.5 Uani 0.017(3) 4 0.214(2) d

loop_
_atom_site_aniso_label
_atom_site_aniso_type_symbol
_atom_site_aniso_U_11
_atom_site_aniso_U_22
_atom_site_aniso_U_33
_atom_site_aniso_U_12
_atom_site_aniso_U_13
_atom_site_aniso_U_23
Al1 Al 0.0144(7) 0.0105(4) 0.0078(4) 0.00108(19) 0 0
Al2 Al 0.0151(6) 0.0119(4) 0.0092(4) -0.00092(17) 0 0
Si2 Si 0.0151(6) 0.0119(4) 0.0092(4) -0.00092(17) 0 0
Al3 Al 0.0116(16) 0.0138(10) 0.0082(8) 0.0005(9) 0 0
O1 O 0.0215(9) 0.0216(5) 0.0073(4) -0.0051(4) 0 0
O2 O 0.0210(8) 0.0169(6) 0.0145(4) -0.0057(4) 0 0
O3 O 0.019(7) 0.017(6) 0.025(3) 0.000(3) 0 0
O4 O 0.025(9) 0.009(4) 0.016(2) -0.0012(17) 0 0

loop_
_atom_site_displace_Fourier_atom_site_label
_atom_site_displace_Fourier_axis
_atom_site_displace_Fourier_wave_vector_seq_id
_atom_site_displace_Fourier_param_cos
_atom_site_displace_Fourier_param_sin
Al1 x 1 0 0
Al1 y 1 0 0
Al1 z 1 0 -0.00471(7)
Al2 x 1 0.00050(3) -0.00131(3)
Al2 y 1 -0.00010(3) -0.00152(3)
Al2 z 1 0 0
Si2 x 1 0.00050(3) -0.00131(3)
Si2 y 1 -0.00010(3) -0.00152(3)
Si2 z 1 0 0
Al3 x 1 0.0009(2) -0.00078(15)
Al3 y 1 0.00052(18) -0.00089(13)
Al3 z 1 0 0
O1 x 1 -0.00180(6) -0.00230(5)
O1 y 1 0.00428(6) 0.00234(5)
O1 z 1 0 0
O2 x 1 0 0
O2 y 1 0 0
O2 z 1 -0.00653(12) -0.00285(11)
O3 x 1 0 -0.0029(5)
O3 y 1 0 0.0034(4)
O3 z 1 0 0
O4 x 1 -0.0015(10) 0.0004(10)
O4 y 1 0.0006(8) 0.0000(6)
O4 z 1 0 0

loop_
_atom_site_Fourier_wave_vector_seq_id
_jana_atom_site_fourier_wave_vector_q1_coeff
1 1

loop_
_atom_site_occ_Fourier_atom_site_label
_atom_site_occ_Fourier_wave_vector_seq_id
_atom_site_occ_Fourier_param_cos
_atom_site_occ_Fourier_param_sin
Al2 1 0.0486(5) 0.01396(14)
Si2 1 0.0486(5) 0.01396(14)
Al3 1 -0.0891(9) -0.0479(5)
O3 1 -0.01838(19) 0
O4 1 -0.0674(7) -0.0755(8)

loop_
_atom_site_U_Fourier_atom_site_label
_atom_site_U_Fourier_tens_elem
_atom_site_U_Fourier_wave_vector_seq_id
_atom_site_U_Fourier_param_cos
_atom_site_U_Fourier_param_sin
Al1 U11 1 0 0
Al1 U22 1 0 0
Al1 U33 1 0 0
Al1 U12 1 0 0
Al1 U13 1 0.00016(8) 0
Al1 U23 1 -0.00025(6) 0
Al2 U11 1 -0.00093(15) 0.00014(13)
Al2 U22 1 -0.00094(11) 0.00158(9)
Al2 U33 1 0.00065(9) 0.00044(7)
Al2 U12 1 0.00014(8) -0.00005(8)
Al2 U13 1 0 0
Al2 U23 1 0 0
Si2 U11 1 -0.00093(15) 0.00014(13)
Si2 U22 1 -0.00094(11) 0.00158(9)
Si2 U33 1 0.00065(9) 0.00044(7)
Si2 U12 1 0.00014(8) -0.00005(8)
Si2 U13 1 0 0
Si2 U23 1 0 0
Al3 U11 1 0.0022(9) 0.0018(6)
Al3 U22 1 0.0035(6) 0.0012(4)
Al3 U33 1 0.0012(5) 0.0005(3)
Al3 U12 1 0.0004(5) -0.0001(4)
Al3 U13 1 0 0
Al3 U23 1 0 0
O1 U11 1 -0.0008(2) -0.0010(2)
O1 U22 1 0.0005(2) 0.00018(19)
O1 U33 1 0.00013(13) 0.00004(14)
O1 U12 1 0.00093(16) 0.00060(17)
O1 U13 1 0 0
O1 U23 1 0 0
O2 U11 1 0 0
O2 U22 1 0 0
O2 U33 1 0 0
O2 U12 1 0 0
O2 U13 1 -0.00041(16) -0.00009(16)
O2 U23 1 -0.00019(13) -0.00014(13)
O3 U11 1 -0.002(3) 0
O3 U22 1 0.003(3) 0
O3 U33 1 0.0042(10) 0
O3 U12 1 0 0
O3 U13 1 0 0
O3 U23 1 0 0
O4 U11 1 0.006(4) 0.003(4)
O4 U22 1 0.000(3) 0.0009(19)
O4 U33 1 -0.0030(11) 0.0001(11)
O4 U12 1 0 0
O4 U13 1 0 0
O4 U23 1 0 0

loop_
_atom_type_symbol
_atom_type_scat_dispersion_real
_atom_type_scat_dispersion_imag
_atom_type_scat_source
Al 0.0680 0.0545 'International Tables Vol C tables 4.2.6.8 and 6.1.1.1'
O 0.0119 0.0065 'International Tables Vol C tables 4.2.6.8 and 6.1.1.1'
Si 0.0865 0.0746 'International Tables Vol C tables 4.2.6.8 and 6.1.1.1'

loop_
_cell_wave_vector_seq_id
_cell_wave_vector_x
_cell_wave_vector_y
_cell_wave_vector_z
1 0.298800 0.000000 0.500000

loop_
_geom_angle_atom_site_label_1
_geom_angle_atom_site_label_2
_geom_angle_atom_site_label_3
_geom_angle_site_ssg_symmetry_1
_geom_angle_site_ssg_symmetry_3
_geom_angle_av
_geom_angle_min
_geom_angle_max
O1 Al1 O1 3_5455 3_5465 99.24(4) 99.23(4) 99.26(4)
O1 Al1 O1 3_5455 4_4555 80.77(4) 79.99(4) 81.58(4)
O1 Al1 O1 3_5455 4_4565 178.83(6) 178.14(5) 180.0(5)
O1 Al1 O2 3_5455 . 89.55(4) 88.36(4) 90.74(4)
O1 Al1 O2 3_5455 2_5555 90.45(4) 89.64(4) 91.25(4)
O1 Al1 O1 3_5465 4_4555 178.83(6) 178.14(5) 180.0(5)
O1 Al1 O1 3_5465 4_4565 80.77(4) 79.99(4) 81.58(4)
O1 Al1 O2 3_5465 . 89.54(4) 88.36(4) 90.74(4)
O1 Al1 O2 3_5465 2_5555 90.46(4) 89.64(4) 91.25(4)
O1 Al1 O1 4_4555 4_4565 99.24(4) 99.23(4) 99.26(4)
O1 Al1 O2 4_4555 . 90.46(4) 89.64(4) 91.25(4)
O1 Al1 O2 4_4555 2_5555 89.54(4) 88.36(4) 90.74(4)
O1 Al1 O2 4_4565 . 90.45(4) 89.64(4) 91.25(4)
O1 Al1 O2 4_4565 2_5555 89.55(4) 88.36(4) 90.74(4)
O2 Al1 O2 . 2_5555 179.63(7) 179.401(18) 180.0(5)
O1 Al2 O2 . . 106.65(5) 105.71(5) 107.62(5)
O1 Al2 O2 . 1_5565 106.65(5) 105.71(5) 107.62(5)
O1 Al2 O3 . . 110.95(12) 109.21(12) 112.69(13)
O1 Al2 O4 . 3_5565 92.9(5) 91.7(5) 94.2(5)
O1 Al2 O4 . 4_4565 129.4(4) 127.4(4) 131.5(4)
O2 Al2 O2 . 1_5565 113.37(6) 111.91(6) 114.80(6)
O2 Al2 O3 . . 109.57(7) 109.45(7) 109.68(7)
O2 Al2 O4 . 3_5565 116.95(19) 116.65(18) 117.3(2)
O2 Al2 O4 . 4_4565 100.3(2) 100.0(2) 100.7(2)
O2 Al2 O3 1_5565 . 109.57(7) 109.45(7) 109.68(7)
O2 Al2 O4 1_5565 3_5565 116.95(19) 116.65(18) 117.3(2)
O2 Al2 O4 1_5565 4_4565 100.3(2) 100.0(2) 100.7(2)
O3 Al2 O4 . 3_5565 18.0(5) 17.6(5) 18.5(5)
O3 Al2 O4 . 4_4565 18.5(4) 18.1(4) 18.9(4)
O4 Al2 O4 3_5565 4_4565 36.5(7) 35.7(7) 37.3(7)
O1 Si2 O2 . . 106.65(5) 105.71(5) 107.62(5)
O1 Si2 O2 . 1_5565 106.65(5) 105.71(5) 107.62(5)
O1 Si2 O3 . . 110.95(12) 109.21(12) 112.69(13)
O1 Si2 O4 . 3_5565 92.9(5) 91.7(5) 94.2(5)
O1 Si2 O4 . 4_4565 129.4(4) 127.4(4) 131.5(4)
O2 Si2 O2 . 1_5565 113.37(6) 111.91(6) 114.80(6)
O2 Si2 O3 . . 109.57(7) 109.45(7) 109.68(7)
O2 Si2 O4 . 3_5565 116.95(19) 116.65(18) 117.3(2)
O2 Si2 O4 . 4_4565 100.3(2) 100.0(2) 100.7(2)
O2 Si2 O3 1_5565 . 109.57(7) 109.45(7) 109.68(7)
O2 Si2 O4 1_5565 3_5565 116.95(19) 116.65(18) 117.3(2)
O2 Si2 O4 1_5565 4_4565 100.3(2) 100.0(2) 100.7(2)
O3 Si2 O4 . 3_5565 18.0(5) 17.6(5) 18.5(5)
O3 Si2 O4 . 4_4565 18.5(4) 18.1(4) 18.9(4)
O4 Si2 O4 3_5565 4_4565 36.5(7) 35.7(7) 37.3(7)
O1 Al3 O2 . . 100.62(11) 99.92(11) 101.35(11)
O1 Al3 O2 . 1_5565 100.62(11) 99.92(11) 101.35(11)
O1 Al3 O4 . . 106.5(5) 105.1(5) 107.9(5)
O2 Al3 O2 . 1_5565 108.88(17) 107.66(17) 110.07(17)
O2 Al3 O4 . . 118.47(19) 118.36(18) 118.6(2)
O2 Al3 O4 1_5565 . 118.47(19) 118.36(18) 118.6(2)
Al1 O1 Al1 3_5555 3_5565 99.21(6) 98.39(6) 100.06(6)
Al1 O1 Al2 3_5555 . 129.91(3) 129.45(3) 130.38(3)
Al1 O1 Si2 3_5555 . 129.91(3) 129.45(3) 130.38(3)
Al1 O1 Al3 3_5555 . 121.17(6) 119.57(6) 122.76(6)
Al1 O1 Al2 3_5565 . 129.91(3) 129.45(3) 130.38(3)
Al1 O1 Si2 3_5565 . 129.91(3) 129.45(3) 130.38(3)
Al1 O1 Al3 3_5565 . 121.17(6) 119.57(6) 122.76(6)
Al2 O1 Si2 . . 0.0(5) 0.0(5) 0.0(5)
Al2 O1 Al3 . . 44.71(10) 44.31(10) 45.10(10)
Si2 O1 Al3 . . 44.71(10) 44.31(10) 45.10(10)
Al1 O2 Al2 . 1_5545 121.05(4) 119.65(4) 122.44(4)
Al1 O2 Al2 . . 121.03(4) 119.65(4) 122.44(4)
Al1 O2 Si2 . 1_5545 121.05(4) 119.65(4) 122.44(4)
Al1 O2 Si2 . . 121.03(4) 119.65(4) 122.44(4)
Al1 O2 Al3 . 1_5545 104.14(10) 103.14(10) 105.12(10)
Al1 O2 Al3 . . 104.12(10) 103.14(10) 105.12(10)
Al2 O2 Al2 1_5545 . 113.36(8) 113.35(8) 113.36(8)
Al2 O2 Si2 1_5545 1_5545 0.0(5) 0.0(5) 0.0(5)
Al2 O2 Si2 1_5545 . 113.36(8) 113.35(8) 113.36(8)
Al2 O2 Al3 1_5545 1_5545 45.12(8) 44.78(8) 45.45(9)
Al2 O2 Al3 1_5545 . 130.82(11) 130.70(11) 130.95(11)
Al2 O2 Si2 . 1_5545 113.36(8) 113.35(8) 113.36(8)
Al2 O2 Si2 . . 0.0(5) 0.0(5) 0.0(5)
Al2 O2 Al3 . 1_5545 130.82(11) 130.70(11) 130.95(11)
Al2 O2 Al3 . . 45.11(8) 44.78(8) 45.45(9)
Si2 O2 Si2 1_5545 . 113.36(8) 113.35(8) 113.36(8)
Si2 O2 Al3 1_5545 1_5545 45.12(8) 44.78(8) 45.45(9)
Si2 O2 Al3 1_5545 . 130.82(11) 130.70(11) 130.95(11)
Si2 O2 Al3 . 1_5545 130.82(11) 130.70(11) 130.95(11)
Si2 O2 Al3 . . 45.11(8) 44.78(8) 45.45(9)
Al3 O2 Al3 1_5545 . 108.87(13) 108.86(13) 108.87(13)
Al2 O3 Al2 . 2_5655 179.28(15) 178.9(2) 180.0(5)
Al2 O3 Si2 . . 0.0(5) 0.0(5) 0.0(5)
Al2 O3 Si2 . 2_5655 179.28(15) 178.9(2) 180.0(5)
Al2 O3 Si2 2_5655 . 179.28(15) 178.9(2) 180.0(5)
Al2 O3 Si2 2_5655 2_5655 0.0(5) 0.0(5) 0.0(5)
Si2 O3 Si2 . 2_5655 179.28(15) 178.9(2) 180.0(5)
Al2 O4 Al2 3_5465 4_5565 143.5(9) 142.3(9) 144.7(9)
Al2 O4 Si2 3_5465 3_5465 0.0(5) 0.0(5) 0.0(5)
Al2 O4 Si2 3_5465 4_5565 143.5(9) 142.3(9) 144.7(9)
Al2 O4 Al3 3_5465 . 105.6(9) 104.8(9) 106.5(9)
Al2 O4 Si2 4_5565 3_5465 143.5(9) 142.3(9) 144.7(9)
Al2 O4 Si2 4_5565 4_5565 0.0(5) 0.0(5) 0.0(5)
Al2 O4 Al3 4_5565 . 110.9(6) 110.2(6) 111.5(6)
Si2 O4 Si2 3_5465 4_5565 143.5(9) 142.3(9) 144.7(9)
Si2 O4 Al3 3_5465 . 105.6(9) 104.8(9) 106.5(9)
Si2 O4 Al3 4_5565 . 110.9(6) 110.2(6) 111.5(6)

loop_
_geom_bond_atom_site_label_1
_geom_bond_atom_site_label_2
_geom_bond_site_ssg_symmetry_2
_geom_bond_distance_av
_geom_bond_distance_min
_geom_bond_distance_max
Al1 O1 3_5455 1.8931(8) 1.8858(8) 1.9007(8)
Al1 O1 3_5465 1.8931(8) 1.8858(8) 1.9007(8)
Al1 O1 4_4555 1.8931(8) 1.8858(8) 1.9007(8)
Al1 O1 4_4565 1.8931(8) 1.8858(8) 1.9007(8)
Al1 O2 . 1.9305(14) 1.9304(14) 1.9306(14)
Al1 O2 2_5555 1.9305(14) 1.9304(14) 1.9306(14)
Al2 O1 . 1.7117(14) 1.7027(15) 1.7205(15)
Al2 O2 . 1.7256(9) 1.7144(9) 1.7367(9)
Al2 O2 1_5565 1.7256(9) 1.7144(9) 1.7367(9)
Al2 O3 . 1.6703(19) 1.635(3) 1.705(3)
Al2 O4 3_5565 1.781(12) 1.773(13) 1.789(13)
Al2 O4 4_4565 1.736(16) 1.730(16) 1.741(16)
Si2 O1 . 1.7117(14) 1.7027(15) 1.7205(15)
Si2 O2 . 1.7256(9) 1.7144(9) 1.7367(9)
Si2 O2 1_5565 1.7256(9) 1.7144(9) 1.7367(9)
Si2 O3 . 1.6703(19) 1.635(3) 1.705(3)
Si2 O4 3_5565 1.781(12) 1.773(13) 1.789(13)
Si2 O4 4_4565 1.736(16) 1.730(16) 1.741(16)
Al3 O1 . 1.810(3) 1.786(3) 1.834(3)
Al3 O2 . 1.7726(19) 1.761(2) 1.785(2)
Al3 O2 1_5565 1.7726(19) 1.761(2) 1.785(2)
Al3 O4 . 1.841(15) 1.827(16) 1.855(16)

loop_
_jana_atom_site_occ_fourier_absolute_site_label
_jana_atom_site_occ_fourier_absolute
Al2 0.5
Si2 0.286(2)
Al3 0.214(2)
O3 0.357(7)
O4 0.214(2)
